data_7022410
loop_
_publ_author_name
'Liu, Zun-qi'
'Kubo, Kazuya'
'Lin, Li'
'Hoshino, Norihisa'
'Noro, Shin-ichiro'
'Akutagawa, Tomoyuki'
'Nakamura, Takayoshi'

_publ_section_title
;
 Molecular motion in pyridazinium/crown ether supramolecular cation salts
 of a nickel dithiolene complex.
;
_journal_issue 8
_journal_name_full 'Dalton transactions (Cambridge, England : 2003)'
_journal_page_first 2930
_journal_page_last 2939
_journal_paper_doi 10.1039/c2dt32542j
_journal_volume 42
_journal_year 2013
_chemical_formula_sum 'C51 H48 N Ni O14 S10'
_chemical_formula_weight 1278.21
_chemical_name_systematic
;
?
;
_space_group_IT_number 2
_symmetry_cell_setting triclinic
_symmetry_space_group_name_Hall '-P 1'
_symmetry_space_group_name_H-M 'P -1'
_atom_sites_solution_hydrogens geom
_atom_sites_solution_primary direct
_atom_sites_solution_secondary difmap
_audit_creation_method SHELXL-97
_cell_angle_alpha 86.1276(16)
_cell_angle_beta 83.8303(10)
_cell_angle_gamma 89.2463(15)
_cell_formula_units_Z 2
_cell_length_a 10.1033(3)
_cell_length_b 15.7356(7)
_cell_length_c 17.8817(6)
_cell_measurement_temperature 93(2)
_cell_volume 2819.89(18)
_computing_molecular_graphics 'Yadokari-XG 2009 (Wakita Nemoto et al., 2009)'
_computing_publication_material 'Yadokari-XG 2009 (Wakita,Nemoto et al., 2009)'
_computing_structure_refinement 'SHELXL-97 (Sheldrick, 1997)'
_computing_structure_solution 'SHELXS-97 (Sheldrick, 1990)'
_diffrn_ambient_temperature 93(2)
_diffrn_measured_fraction_theta_full 0.995
_diffrn_measured_fraction_theta_max 0.995
_diffrn_radiation_monochromator graphite
_diffrn_radiation_source 'fine-focus sealed tube'
_diffrn_radiation_type MoK\a
_diffrn_radiation_wavelength 0.71075
_diffrn_reflns_av_R_equivalents 0.0304
_diffrn_reflns_av_sigmaI/netI 0.0373
_diffrn_reflns_limit_h_max 13
_diffrn_reflns_limit_h_min -11
_diffrn_reflns_limit_k_max 20
_diffrn_reflns_limit_k_min -20
_diffrn_reflns_limit_l_max 23
_diffrn_reflns_limit_l_min -23
_diffrn_reflns_number 27968
_diffrn_reflns_theta_full 27.48
_diffrn_reflns_theta_max 27.48
_diffrn_reflns_theta_min 3.11
_exptl_absorpt_coefficient_mu 0.779
_exptl_absorpt_correction_T_max 0.8598
_exptl_absorpt_correction_T_min 0.8598
_exptl_crystal_density_diffrn 1.505
_exptl_crystal_density_method 'not measured'
_exptl_crystal_F_000 1322
_exptl_crystal_size_max 0.20
_exptl_crystal_size_mid 0.20
_exptl_crystal_size_min 0.20
_refine_diff_density_max 1.682
_refine_diff_density_min -0.682
_refine_diff_density_rms 0.084
_refine_ls_extinction_method none
_refine_ls_goodness_of_fit_ref 1.036
_refine_ls_hydrogen_treatment mixed
_refine_ls_matrix_type full
_refine_ls_number_parameters 694
_refine_ls_number_reflns 12866
_refine_ls_number_restraints 0
_refine_ls_restrained_S_all 1.036
_refine_ls_R_factor_all 0.0435
_refine_ls_R_factor_gt 0.0408
_refine_ls_shift/su_max 0.006
_refine_ls_shift/su_mean 0.000
_refine_ls_structure_factor_coef Fsqd
_refine_ls_weighting_details 'calc w=1/[\s^2^(Fo^2^)+(0.0621P)^2^+2.4445P] where P=(Fo^2^+2Fc^2^)/3'
_refine_ls_weighting_scheme calc
_refine_ls_wR_factor_gt 0.1126
_refine_ls_wR_factor_ref 0.1150
_reflns_number_gt 11769
_reflns_number_total 12866
_reflns_threshold_expression >2sigma(I)
_cod_data_source_file c2dt32542j.txt
_cod_data_source_block ydkr2
_cod_database_code 7022410

loop_
_symmetry_equiv_pos_as_xyz
'x, y, z'
'-x, -y, -z'

loop_
_atom_site_label
_atom_site_type_symbol
_atom_site_fract_x
_atom_site_fract_y
_atom_site_fract_z
_atom_site_U_iso_or_equiv
_atom_site_adp_type
_atom_site_occupancy
_atom_site_symmetry_multiplicity
_atom_site_calc_flag
_atom_site_refinement_flags
O1 O -0.04666(14) 0.73641(9) -0.04395(8) 0.0241(3) Uani 1 1 d .
O2 O 0.04437(14) 0.88691(9) 0.02412(8) 0.0248(3) Uani 1 1 d .
O3 O -0.01938(14) 0.92377(9) 0.16156(8) 0.0236(3) Uani 1 1 d .
O4 O -0.19412(14) 0.81956(9) 0.25892(8) 0.0251(3) Uani 1 1 d .
O5 O -0.26514(14) 0.66543(9) 0.19056(7) 0.0226(3) Uani 1 1 d .
O6 O -0.21334(14) 0.62627(9) 0.05356(8) 0.0243(3) Uani 1 1 d .
O7 O 0.07001(15) 0.50015(9) 0.39219(8) 0.0266(3) Uani 1 1 d .
O8 O 0.28213(15) 0.44498(10) 0.28262(9) 0.0274(3) Uani 1 1 d .
O9 O 0.42060(15) 0.58056(9) 0.19392(8) 0.0261(3) Uani 1 1 d .
O10 O 0.37118(14) 0.73680(9) 0.21806(8) 0.0248(3) Uani 1 1 d .
O11 O 0.16751(15) 0.78953(9) 0.33516(8) 0.0261(3) Uani 1 1 d .
O12 O 0.01546(16) 0.65697(9) 0.41505(8) 0.0283(3) Uani 1 1 d .
O13 O -0.3442(2) 0.38178(15) 0.62732(14) 0.0613(6) Uani 1 1 d .
O14 O 0.731(2) 0.8306(10) 0.0839(8) 0.531(13) Uani 1 1 d .
C1 C 0.0886(2) 0.59979(16) 0.09254(12) 0.0316(5) Uani 1 1 d .
C2 C 0.1178(2) 0.56401(16) 0.15426(19) 0.0442(7) Uani 1 1 d .
C3 C 0.0989(3) 0.6056(2) 0.22497(16) 0.0592(10) Uani 1 1 d .
C4 C 0.0454(2) 0.69072(19) 0.21931(14) 0.0408(6) Uani 1 1 d .
C5 C 0.0210(2) 0.72139(15) 0.14880(15) 0.0363(5) Uani 1 1 d .
C6 C -0.24234(19) 0.58097(13) 0.18130(11) 0.0223(4) Uani 1 1 d .
C7 C -0.2415(2) 0.51794(14) 0.23916(12) 0.0275(4) Uani 1 1 d .
H7 H -0.2576 0.5323 0.2901 0.033 Uiso 1 1 calc R
C8 C -0.2170(2) 0.43346(15) 0.22287(14) 0.0341(5) Uani 1 1 d .
H8 H -0.2160 0.3906 0.2628 0.041 Uiso 1 1 calc R
C9 C -0.1943(2) 0.41172(15) 0.14921(15) 0.0367(5) Uani 1 1 d .
H9 H -0.1785 0.3539 0.1385 0.044 Uiso 1 1 calc R
C10 C -0.1946(2) 0.47456(14) 0.09021(13) 0.0304(4) Uani 1 1 d .
H10 H -0.1800 0.4595 0.0394 0.036 Uiso 1 1 calc R
C11 C -0.21621(19) 0.55883(13) 0.10606(11) 0.0235(4) Uani 1 1 d .
C12 C -0.1747(2) 0.60917(15) -0.02299(11) 0.0285(4) Uani 1 1 d .
H12 H -0.2437 0.5752 -0.0425 0.034 Uiso 1 1 calc R
H12A H -0.0897 0.5770 -0.0274 0.034 Uiso 1 1 calc R
C13 C -0.1590(2) 0.69406(15) -0.06641(12) 0.0299(5) Uani 1 1 d .
H13 H -0.1454 0.6861 -0.1211 0.036 Uiso 1 1 calc R
H13A H -0.2404 0.7289 -0.0561 0.036 Uiso 1 1 calc R
C14 C -0.0373(2) 0.82144(14) -0.07755(11) 0.0263(4) Uani 1 1 d .
H14 H -0.1209 0.8527 -0.0632 0.032 Uiso 1 1 calc R
H14A H -0.0259 0.8199 -0.1331 0.032 Uiso 1 1 calc R
C15 C 0.0773(2) 0.86724(13) -0.05275(11) 0.0245(4) Uani 1 1 d .
H15 H 0.1581 0.8309 -0.0573 0.029 Uiso 1 1 calc R
H15A H 0.0953 0.9203 -0.0850 0.029 Uiso 1 1 calc R
C16 C 0.1327(2) 0.93820(12) 0.05263(11) 0.0221(4) Uani 1 1 d .
C17 C 0.2477(2) 0.97179(13) 0.01315(12) 0.0272(4) Uani 1 1 d .
H17 H 0.2694 0.9609 -0.0383 0.033 Uiso 1 1 calc R
C18 C 0.3317(2) 1.02164(14) 0.04894(14) 0.0315(5) Uani 1 1 d .
H18 H 0.4101 1.0450 0.0216 0.038 Uiso 1 1 calc R
C19 C 0.3013(2) 1.03701(14) 0.12378(14) 0.0304(5) Uani 1 1 d .
H19 H 0.3604 1.0695 0.1482 0.036 Uiso 1 1 calc R
C20 C 0.1843(2) 1.00521(13) 0.16398(12) 0.0256(4) Uani 1 1 d .
H20 H 0.1631 1.0167 0.2154 0.031 Uiso 1 1 calc R
C21 C 0.09911(19) 0.95679(12) 0.12844(11) 0.0209(4) Uani 1 1 d .
C22 C -0.0614(2) 0.94430(13) 0.23754(11) 0.0249(4) Uani 1 1 d .
H22 H -0.0611 1.0067 0.2415 0.030 Uiso 1 1 calc R
H22A H -0.0010 0.9177 0.2725 0.030 Uiso 1 1 calc R
C23 C -0.2002(2) 0.91002(14) 0.25646(12) 0.0271(4) Uani 1 1 d .
H23 H -0.2387 0.9289 0.3059 0.032 Uiso 1 1 calc R
H23A H -0.2576 0.9317 0.2178 0.032 Uiso 1 1 calc R
C24 C -0.3232(2) 0.78332(14) 0.26415(12) 0.0282(4) Uani 1 1 d .
H24 H -0.3694 0.8045 0.2204 0.034 Uiso 1 1 calc R
H24A H -0.3765 0.7998 0.3107 0.034 Uiso 1 1 calc R
C25 C -0.3093(2) 0.68822(14) 0.26540(11) 0.0261(4) Uani 1 1 d .
H25 H -0.2439 0.6684 0.3003 0.031 Uiso 1 1 calc R
H25A H -0.3959 0.6611 0.2830 0.031 Uiso 1 1 calc R
C26 C -0.0618(2) 0.51742(13) 0.41334(11) 0.0257(4) Uani 1 1 d .
C27 C -0.1624(2) 0.45721(15) 0.42408(12) 0.0301(4) Uani 1 1 d .
H27 H -0.1418 0.3988 0.4181 0.036 Uiso 1 1 calc R
C28 C -0.2941(3) 0.48251(17) 0.44367(13) 0.0371(5) Uani 1 1 d .
H28 H -0.3628 0.4412 0.4507 0.045 Uiso 1 1 calc R
C29 C -0.3247(3) 0.56716(17) 0.45284(13) 0.0380(5) Uani 1 1 d .
H29 H -0.4146 0.5843 0.4647 0.046 Uiso 1 1 calc R
C30 C -0.2230(2) 0.62778(15) 0.44457(12) 0.0327(5) Uani 1 1 d .
H30 H -0.2437 0.6858 0.4524 0.039 Uiso 1 1 calc R
C31 C -0.0922(2) 0.60337(14) 0.42493(11) 0.0262(4) Uani 1 1 d .
C32 C -0.0092(2) 0.74544(13) 0.42715(12) 0.0293(4) Uani 1 1 d .
H32 H -0.0494 0.7520 0.4794 0.035 Uiso 1 1 calc R
H32A H -0.0711 0.7700 0.3920 0.035 Uiso 1 1 calc R
C33 C 0.1224(2) 0.78984(14) 0.41331(12) 0.0305(5) Uani 1 1 d .
H33 H 0.1127 0.8492 0.4284 0.037 Uiso 1 1 calc R
H33A H 0.1878 0.7601 0.4435 0.037 Uiso 1 1 calc R
C34 C 0.2956(2) 0.82611(13) 0.31671(13) 0.0294(4) Uani 1 1 d .
H34 H 0.3614 0.7942 0.3450 0.035 Uiso 1 1 calc R
H34A H 0.2940 0.8860 0.3306 0.035 Uiso 1 1 calc R
C35 C 0.3337(2) 0.82251(13) 0.23361(13) 0.0286(4) Uani 1 1 d .
H35 H 0.2577 0.8409 0.2057 0.034 Uiso 1 1 calc R
H35A H 0.4091 0.8613 0.2171 0.034 Uiso 1 1 calc R
C36 C 0.39706(19) 0.72022(14) 0.14384(12) 0.0252(4) Uani 1 1 d .
C37 C 0.3970(2) 0.77997(16) 0.08350(14) 0.0350(5) Uani 1 1 d .
H37 H 0.3795 0.8382 0.0921 0.042 Uiso 1 1 calc R
C38 C 0.4228(3) 0.75493(19) 0.00986(14) 0.0423(6) Uani 1 1 d .
H38 H 0.4220 0.7961 -0.0315 0.051 Uiso 1 1 calc R
C39 C 0.4492(3) 0.6708(2) -0.00309(14) 0.0423(6) Uani 1 1 d .
H39 H 0.4662 0.6540 -0.0533 0.051 Uiso 1 1 calc R
C40 C 0.4509(2) 0.61029(17) 0.05716(13) 0.0351(5) Uani 1 1 d .
H40 H 0.4701 0.5524 0.0481 0.042 Uiso 1 1 calc R
C41 C 0.4247(2) 0.63424(14) 0.13028(12) 0.0254(4) Uani 1 1 d .
C42 C 0.4461(2) 0.49210(13) 0.18486(13) 0.0272(4) Uani 1 1 d .
H42 H 0.5392 0.4832 0.1632 0.033 Uiso 1 1 calc R
H42A H 0.3857 0.4698 0.1508 0.033 Uiso 1 1 calc R
C43 C 0.4222(2) 0.44804(13) 0.26160(13) 0.0279(4) Uani 1 1 d .
H43 H 0.4596 0.3896 0.2612 0.033 Uiso 1 1 calc R
H43A H 0.4659 0.4795 0.2982 0.033 Uiso 1 1 calc R
C44 C 0.2512(2) 0.40889(13) 0.35725(13) 0.0288(4) Uani 1 1 d .
H44 H 0.2973 0.4406 0.3927 0.035 Uiso 1 1 calc R
H44A H 0.2815 0.3488 0.3607 0.035 Uiso 1 1 calc R
C45 C 0.1031(2) 0.41359(12) 0.37751(12) 0.0265(4) Uani 1 1 d .
H45 H 0.0561 0.3957 0.3354 0.032 Uiso 1 1 calc R
H45A H 0.0763 0.3754 0.4228 0.032 Uiso 1 1 calc R
C46 C 0.31471(19) 0.10045(12) 0.31942(11) 0.0212(4) Uani 1 1 d .
C47 C 0.2954(2) 0.17435(12) 0.27798(11) 0.0223(4) Uani 1 1 d .
C48 C 0.5477(2) 0.13590(14) 0.24527(12) 0.0266(4) Uani 1 1 d .
C49 C -0.24946(19) 0.10481(12) 0.44402(10) 0.0195(4) Uani 1 1 d .
C50 C -0.2659(2) 0.18303(13) 0.40886(11) 0.0227(4) Uani 1 1 d .
C51 C -0.4939(2) 0.14967(14) 0.48948(12) 0.0257(4) Uani 1 1 d .
S1 S 0.18487(5) 0.05227(3) 0.37646(3) 0.02132(10) Uani 1 1 d .
S2 S 0.14104(5) 0.22223(3) 0.27913(3) 0.02417(11) Uani 1 1 d .
S3 S 0.47618(5) 0.05776(3) 0.30993(3) 0.02530(11) Uani 1 1 d .
S4 S 0.43570(6) 0.21585(3) 0.22266(3) 0.02708(12) Uani 1 1 d .
S5 S 0.70458(6) 0.13559(4) 0.20970(4) 0.03775(14) Uani 1 1 d .
S6 S -0.10228(5) 0.04964(3) 0.43143(3) 0.02061(10) Uani 1 1 d .
S7 S -0.13745(5) 0.23129(3) 0.35207(3) 0.02694(11) Uani 1 1 d .
S8 S -0.38487(5) 0.06582(3) 0.50457(3) 0.02270(11) Uani 1 1 d .
S9 S -0.42286(5) 0.23062(3) 0.42769(3) 0.02998(12) Uani 1 1 d .
S10 S -0.64901(6) 0.14983(4) 0.52873(4) 0.03651(14) Uani 1 1 d .
Ni1 Ni 0.02118(2) 0.138584(14) 0.358999(13) 0.01823(7) Uani 1 1 d .
N1 N 0.0431(2) 0.67673(15) 0.09227(12) 0.0399(5) Uani 1 1 d .

loop_
_atom_site_aniso_label
_atom_site_aniso_U_11
_atom_site_aniso_U_22
_atom_site_aniso_U_33
_atom_site_aniso_U_23
_atom_site_aniso_U_13
_atom_site_aniso_U_12
O1 0.0259(7) 0.0296(7) 0.0174(6) -0.0015(5) -0.0057(5) -0.0023(6)
O2 0.0261(7) 0.0321(8) 0.0162(6) -0.0056(5) 0.0008(5) -0.0066(6)
O3 0.0278(7) 0.0247(7) 0.0182(6) -0.0056(5) 0.0005(6) -0.0051(6)
O4 0.0225(7) 0.0264(7) 0.0268(7) -0.0051(6) -0.0018(6) -0.0037(5)
O5 0.0257(7) 0.0250(7) 0.0172(6) -0.0036(5) -0.0012(5) -0.0022(5)
O6 0.0273(7) 0.0266(7) 0.0186(6) -0.0024(5) -0.0002(6) -0.0001(6)
O7 0.0324(8) 0.0202(7) 0.0275(7) -0.0043(5) -0.0024(6) -0.0022(6)
O8 0.0245(7) 0.0266(7) 0.0316(8) -0.0014(6) -0.0059(6) -0.0021(6)
O9 0.0318(8) 0.0203(7) 0.0270(7) -0.0065(5) -0.0037(6) 0.0015(6)
O10 0.0275(7) 0.0190(7) 0.0286(7) -0.0032(5) -0.0054(6) 0.0036(5)
O11 0.0285(7) 0.0269(7) 0.0245(7) -0.0082(6) -0.0055(6) -0.0027(6)
O12 0.0372(8) 0.0209(7) 0.0269(7) -0.0050(6) -0.0023(6) -0.0001(6)
O13 0.0670(14) 0.0509(13) 0.0691(15) -0.0085(11) -0.0188(12) 0.0020(11)
O14 0.91(4) 0.399(19) 0.315(16) 0.010(14) -0.21(2) -0.01(2)
C1 0.0218(10) 0.0485(14) 0.0243(10) -0.0060(9) 0.0000(8) 0.0025(9)
C2 0.0286(11) 0.0294(12) 0.078(2) -0.0103(12) -0.0199(12) 0.0080(9)
C3 0.0318(13) 0.100(3) 0.0442(15) 0.0491(16) -0.0258(12) -0.0329(14)
C4 0.0265(11) 0.0630(17) 0.0352(12) -0.0284(12) 0.0036(10) -0.0151(11)
C5 0.0294(11) 0.0307(12) 0.0501(14) 0.0037(10) -0.0142(10) -0.0078(9)
C6 0.0174(8) 0.0264(10) 0.0233(9) -0.0020(7) -0.0026(7) -0.0019(7)
C7 0.0243(10) 0.0330(11) 0.0252(10) 0.0028(8) -0.0052(8) -0.0017(8)
C8 0.0320(11) 0.0304(11) 0.0388(12) 0.0073(9) -0.0056(10) 0.0041(9)
C9 0.0345(12) 0.0255(11) 0.0491(14) -0.0033(10) 0.0000(11) 0.0074(9)
C10 0.0272(10) 0.0310(11) 0.0321(11) -0.0075(9) 0.0029(9) 0.0024(8)
C11 0.0188(9) 0.0274(10) 0.0238(9) -0.0016(7) -0.0007(7) 0.0001(7)
C12 0.0306(10) 0.0368(12) 0.0191(9) -0.0078(8) -0.0028(8) -0.0064(9)
C13 0.0308(11) 0.0420(12) 0.0184(9) -0.0017(8) -0.0085(8) -0.0073(9)
C14 0.0328(11) 0.0299(10) 0.0165(8) -0.0009(7) -0.0049(8) -0.0001(8)
C15 0.0281(10) 0.0292(10) 0.0156(8) -0.0024(7) 0.0015(7) -0.0012(8)
C16 0.0234(9) 0.0196(9) 0.0234(9) -0.0019(7) -0.0030(8) 0.0001(7)
C17 0.0247(10) 0.0259(10) 0.0298(10) -0.0036(8) 0.0031(8) 0.0001(8)
C18 0.0224(10) 0.0266(10) 0.0444(13) -0.0058(9) 0.0033(9) -0.0021(8)
C19 0.0256(10) 0.0233(10) 0.0441(13) -0.0088(9) -0.0075(9) -0.0023(8)
C20 0.0286(10) 0.0214(9) 0.0280(10) -0.0056(8) -0.0067(8) 0.0014(8)
C21 0.0230(9) 0.0166(8) 0.0231(9) -0.0018(7) -0.0025(7) 0.0007(7)
C22 0.0308(10) 0.0248(10) 0.0193(9) -0.0070(7) -0.0005(8) -0.0021(8)
C23 0.0285(10) 0.0280(10) 0.0248(10) -0.0088(8) 0.0011(8) 0.0004(8)
C24 0.0219(9) 0.0352(11) 0.0278(10) -0.0110(8) 0.0018(8) -0.0036(8)
C25 0.0252(10) 0.0334(11) 0.0193(9) -0.0056(8) 0.0015(8) -0.0060(8)
C26 0.0344(11) 0.0275(10) 0.0151(8) -0.0014(7) -0.0020(8) -0.0015(8)
C27 0.0393(12) 0.0305(11) 0.0199(9) -0.0020(8) 0.0002(9) -0.0069(9)
C28 0.0384(12) 0.0455(14) 0.0258(11) -0.0028(9) 0.0050(9) -0.0102(10)
C29 0.0353(12) 0.0508(15) 0.0257(11) -0.0038(10) 0.0075(9) 0.0000(10)
C30 0.0420(13) 0.0354(12) 0.0197(9) -0.0026(8) 0.0019(9) 0.0044(10)
C31 0.0350(11) 0.0289(10) 0.0149(8) -0.0018(7) -0.0023(8) -0.0013(8)
C32 0.0446(13) 0.0227(10) 0.0204(9) -0.0071(7) 0.0005(9) 0.0036(9)
C33 0.0460(13) 0.0238(10) 0.0238(10) -0.0096(8) -0.0082(9) 0.0015(9)
C34 0.0281(10) 0.0202(9) 0.0425(12) -0.0110(8) -0.0100(9) -0.0002(8)
C35 0.0253(10) 0.0169(9) 0.0437(12) -0.0008(8) -0.0043(9) 0.0014(7)
C36 0.0175(9) 0.0310(11) 0.0273(10) -0.0014(8) -0.0037(8) 0.0005(7)
C37 0.0288(11) 0.0380(13) 0.0369(12) 0.0062(10) -0.0038(9) 0.0023(9)
C38 0.0333(12) 0.0604(17) 0.0312(12) 0.0103(11) -0.0029(10) 0.0011(11)
C39 0.0343(12) 0.0676(18) 0.0248(11) -0.0044(11) -0.0012(10) -0.0010(12)
C40 0.0296(11) 0.0456(14) 0.0308(11) -0.0106(10) -0.0023(9) 0.0001(10)
C41 0.0189(9) 0.0311(11) 0.0271(10) -0.0041(8) -0.0043(8) -0.0012(7)
C42 0.0241(9) 0.0221(10) 0.0370(11) -0.0124(8) -0.0034(8) 0.0001(7)
C43 0.0243(10) 0.0192(9) 0.0416(12) -0.0073(8) -0.0067(9) 0.0027(7)
C44 0.0339(11) 0.0220(10) 0.0320(11) -0.0009(8) -0.0108(9) -0.0008(8)
C45 0.0359(11) 0.0175(9) 0.0269(10) -0.0015(7) -0.0068(9) -0.0020(8)
C46 0.0222(9) 0.0226(9) 0.0184(8) -0.0041(7) 0.0016(7) -0.0029(7)
C47 0.0285(10) 0.0199(9) 0.0176(8) -0.0041(7) 0.0034(7) -0.0051(7)
C48 0.0286(10) 0.0286(10) 0.0219(9) -0.0065(8) 0.0041(8) -0.0075(8)
C49 0.0196(8) 0.0223(9) 0.0175(8) -0.0055(7) -0.0029(7) 0.0002(7)
C50 0.0220(9) 0.0217(9) 0.0256(9) -0.0068(7) -0.0054(8) 0.0024(7)
C51 0.0232(9) 0.0280(10) 0.0276(10) -0.0131(8) -0.0040(8) 0.0041(8)
S1 0.0210(2) 0.0207(2) 0.0208(2) 0.00252(17) 0.00179(18) 0.00027(17)
S2 0.0313(3) 0.0185(2) 0.0216(2) 0.00106(17) 0.00066(19) -0.00065(18)
S3 0.0225(2) 0.0272(2) 0.0249(2) -0.00144(19) 0.00386(19) -0.00174(18)
S4 0.0334(3) 0.0219(2) 0.0240(2) -0.00246(18) 0.0071(2) -0.00770(19)
S5 0.0286(3) 0.0451(3) 0.0364(3) -0.0049(2) 0.0134(2) -0.0072(2)
S6 0.0199(2) 0.0197(2) 0.0213(2) 0.00118(17) 0.00045(17) 0.00235(16)
S7 0.0268(2) 0.0179(2) 0.0354(3) 0.00263(19) -0.0031(2) 0.00116(18)
S8 0.0188(2) 0.0276(2) 0.0217(2) -0.00355(18) -0.00103(18) 0.00198(18)
S9 0.0258(2) 0.0214(2) 0.0432(3) -0.0064(2) -0.0039(2) 0.00628(19)
S10 0.0238(3) 0.0391(3) 0.0464(3) -0.0164(3) 0.0048(2) 0.0069(2)
Ni1 0.02163(13) 0.01619(12) 0.01681(12) -0.00168(9) -0.00143(9) -0.00022(9)
N1 0.0356(11) 0.0511(13) 0.0329(10) 0.0002(9) -0.0037(9) -0.0121(9)

loop_
_atom_type_symbol
_atom_type_description
_atom_type_scat_dispersion_real
_atom_type_scat_dispersion_imag
_atom_type_scat_source
C C 0.0033 0.0016 'International Tables Vol C Tables 4.2.6.8 and 6.1.1.4'
H H 0.0000 0.0000 'International Tables Vol C Tables 4.2.6.8 and 6.1.1.4'
N N 0.0061 0.0033 'International Tables Vol C Tables 4.2.6.8 and 6.1.1.4'
O O 0.0106 0.0060 'International Tables Vol C Tables 4.2.6.8 and 6.1.1.4'
S S 0.1246 0.1234 'International Tables Vol C Tables 4.2.6.8 and 6.1.1.4'
Ni Ni 0.3393 1.1124 'International Tables Vol C Tables 4.2.6.8 and 6.1.1.4'

loop_
_geom_angle_atom_site_label_1
_geom_angle_atom_site_label_2
_geom_angle_atom_site_label_3
_geom_angle
C14 O1 C13 110.55(16)
C16 O2 C15 115.75(15)
C21 O3 C22 117.44(15)
C24 O4 C23 111.57(16)
C6 O5 C25 116.62(15)
C11 O6 C12 117.23(16)
C26 O7 C45 116.50(16)
C44 O8 C43 111.70(16)
C41 O9 C42 117.85(16)
C36 O10 C35 116.62(16)
C34 O11 C33 112.91(17)
C31 O12 C32 117.36(17)
C2 C1 N1 118.5(2)
C1 C2 C3 122.6(2)
C4 C3 C2 114.9(2)
C5 C4 C3 115.9(2)
N1 C5 C4 121.6(2)
O5 C6 C7 125.22(18)
O5 C6 C11 115.51(17)
C7 C6 C11 119.26(19)
C6 C7 C8 120.2(2)
C9 C8 C7 120.4(2)
C8 C9 C10 120.1(2)
C11 C10 C9 119.7(2)
O6 C11 C10 125.23(19)
O6 C11 C6 114.51(18)
C10 C11 C6 120.25(19)
O6 C12 C13 106.47(17)
O1 C13 C12 108.84(17)
O1 C14 C15 111.10(17)
O2 C15 C14 108.55(16)
O2 C16 C17 125.33(18)
O2 C16 C21 115.09(17)
C17 C16 C21 119.59(19)
C16 C17 C18 120.1(2)
C19 C18 C17 120.2(2)
C18 C19 C20 120.5(2)
C21 C20 C19 119.6(2)
O3 C21 C20 124.86(18)
O3 C21 C16 115.19(17)
C20 C21 C16 119.95(18)
O3 C22 C23 106.56(16)
O4 C23 C22 108.62(17)
O4 C24 C25 108.72(17)
O5 C25 C24 108.34(17)
O7 C26 C27 124.95(19)
O7 C26 C31 115.31(19)
C27 C26 C31 119.7(2)
C26 C27 C28 120.0(2)
C29 C28 C27 120.3(2)
C28 C29 C30 119.9(2)
C31 C30 C29 120.2(2)
O12 C31 C30 125.4(2)
O12 C31 C26 114.84(19)
C30 C31 C26 119.8(2)
O12 C32 C33 107.10(18)
O11 C33 C32 108.44(17)
O11 C34 C35 108.68(17)
O10 C35 C34 108.81(17)
O10 C36 C37 125.4(2)
O10 C36 C41 115.22(18)
C37 C36 C41 119.4(2)
C36 C37 C38 120.1(2)
C39 C38 C37 120.3(2)
C38 C39 C40 120.1(2)
C41 C40 C39 120.1(2)
O9 C41 C40 125.6(2)
O9 C41 C36 114.44(18)
C40 C41 C36 120.0(2)
O9 C42 C43 106.44(16)
O8 C43 C42 108.18(17)
O8 C44 C45 108.77(17)
O7 C45 C44 107.52(17)
C47 C46 S1 120.75(15)
C47 C46 S3 116.26(15)
S1 C46 S3 122.98(12)
C46 C47 S2 121.64(15)
C46 C47 S4 115.78(16)
S2 C47 S4 122.57(12)
S5 C48 S4 123.16(13)
S5 C48 S3 124.10(14)
S4 C48 S3 112.73(12)
C50 C49 S6 121.74(15)
C50 C49 S8 116.05(15)
S6 C49 S8 122.18(12)
C49 C50 S7 120.76(15)
C49 C50 S9 115.92(16)
S7 C50 S9 123.30(12)
S10 C51 S8 122.59(14)
S10 C51 S9 124.52(13)
S8 C51 S9 112.88(12)
C46 S1 Ni1 102.19(7)
C47 S2 Ni1 101.96(7)
C48 S3 C46 97.39(10)
C48 S4 C47 97.81(10)
C49 S6 Ni1 101.91(7)
C50 S7 Ni1 102.27(7)
C51 S8 C49 97.79(10)
C51 S9 C50 97.31(10)
S6 Ni1 S2 175.51(2)
S6 Ni1 S7 93.26(2)
S2 Ni1 S7 87.17(2)
S6 Ni1 S1 86.624(19)
S2 Ni1 S1 93.42(2)
S7 Ni1 S1 173.90(2)
C5 N1 C1 126.5(2)

loop_
_geom_bond_atom_site_label_1
_geom_bond_atom_site_label_2
_geom_bond_distance
O1 C14 1.429(3)
O1 C13 1.431(2)
O2 C16 1.371(2)
O2 C15 1.433(2)
O3 C21 1.370(2)
O3 C22 1.436(2)
O4 C24 1.422(2)
O4 C23 1.422(3)
O5 C6 1.364(2)
O5 C25 1.432(2)
O6 C11 1.367(2)
O6 C12 1.425(2)
O7 C26 1.373(3)
O7 C45 1.433(2)
O8 C44 1.419(3)
O8 C43 1.425(3)
O9 C41 1.368(3)
O9 C42 1.429(2)
O10 C36 1.367(3)
O10 C35 1.433(2)
O11 C34 1.420(3)
O11 C33 1.423(3)
O12 C31 1.374(3)
O12 C32 1.438(2)
C1 C2 1.266(4)
C1 N1 1.289(3)
C2 C3 1.456(5)
C3 C4 1.439(5)
C4 C5 1.366(4)
C5 N1 1.268(3)
C6 C7 1.385(3)
C6 C11 1.409(3)
C7 C8 1.393(3)
C8 C9 1.378(4)
C9 C10 1.397(3)
C10 C11 1.384(3)
C12 C13 1.500(3)
C14 C15 1.494(3)
C16 C17 1.385(3)
C16 C21 1.411(3)
C17 C18 1.395(3)
C18 C19 1.377(3)
C19 C20 1.396(3)
C20 C21 1.387(3)
C22 C23 1.505(3)
C24 C25 1.500(3)
C26 C27 1.388(3)
C26 C31 1.407(3)
C27 C28 1.399(3)
C28 C29 1.380(4)
C29 C30 1.400(4)
C30 C31 1.387(3)
C32 C33 1.499(3)
C34 C35 1.499(3)
C36 C37 1.382(3)
C36 C41 1.410(3)
C37 C38 1.397(4)
C38 C39 1.378(4)
C39 C40 1.390(4)
C40 C41 1.382(3)
C42 C43 1.492(3)
C44 C45 1.503(3)
C46 C47 1.360(3)
C46 S1 1.7234(19)
C46 S3 1.752(2)
C47 S2 1.722(2)
C47 S4 1.747(2)
C48 S5 1.643(2)
C48 S4 1.738(2)
C48 S3 1.739(2)
C49 C50 1.360(3)
C49 S6 1.7136(19)
C49 S8 1.7419(19)
C50 S7 1.712(2)
C50 S9 1.754(2)
C51 S10 1.647(2)
C51 S8 1.733(2)
C51 S9 1.738(2)
S1 Ni1 2.1615(5)
S2 Ni1 2.1576(5)
S6 Ni1 2.1555(5)
S7 Ni1 2.1606(5)

loop_
_geom_torsion_atom_site_label_1
_geom_torsion_atom_site_label_2
_geom_torsion_atom_site_label_3
_geom_torsion_atom_site_label_4
_geom_torsion
N1 C1 C2 C3 1.5(4)
C1 C2 C3 C4 -0.4(4)
C2 C3 C4 C5 -0.7(3)
C3 C4 C5 N1 0.8(3)
C25 O5 C6 C7 -8.9(3)
C25 O5 C6 C11 171.94(17)
O5 C6 C7 C8 179.96(19)
C11 C6 C7 C8 -1.0(3)
C6 C7 C8 C9 -0.4(3)
C7 C8 C9 C10 0.6(4)
C8 C9 C10 C11 0.7(4)
C12 O6 C11 C10 -5.2(3)
C12 O6 C11 C6 174.08(17)
C9 C10 C11 O6 177.1(2)
C9 C10 C11 C6 -2.1(3)
O5 C6 C11 O6 2.1(2)
C7 C6 C11 O6 -177.09(17)
O5 C6 C11 C10 -178.59(18)
C7 C6 C11 C10 2.2(3)
C11 O6 C12 C13 -171.32(17)
C14 O1 C13 C12 -173.35(17)
O6 C12 C13 O1 68.0(2)
C13 O1 C14 C15 178.32(16)
C16 O2 C15 C14 -172.32(16)
O1 C14 C15 O2 -72.8(2)
C15 O2 C16 C17 0.5(3)
C15 O2 C16 C21 -179.83(17)
O2 C16 C17 C18 -178.41(19)
C21 C16 C17 C18 1.9(3)
C16 C17 C18 C19 0.6(3)
C17 C18 C19 C20 -2.0(3)
C18 C19 C20 C21 0.9(3)
C22 O3 C21 C20 3.2(3)
C22 O3 C21 C16 -177.02(17)
C19 C20 C21 O3 -178.63(19)
C19 C20 C21 C16 1.6(3)
O2 C16 C21 O3 -2.5(2)
C17 C16 C21 O3 177.21(18)
O2 C16 C21 C20 177.30(17)
C17 C16 C21 C20 -3.0(3)
C21 O3 C22 C23 172.96(16)
C24 O4 C23 C22 -170.32(16)
O3 C22 C23 O4 66.9(2)
C23 O4 C24 C25 179.21(16)
C6 O5 C25 C24 177.77(16)
O4 C24 C25 O5 -75.3(2)
C45 O7 C26 C27 2.6(3)
C45 O7 C26 C31 -177.95(17)
O7 C26 C27 C28 -178.2(2)
C31 C26 C27 C28 2.3(3)
C26 C27 C28 C29 -0.4(3)
C27 C28 C29 C30 -1.8(4)
C28 C29 C30 C31 2.0(3)
C32 O12 C31 C30 1.0(3)
C32 O12 C31 C26 -179.17(17)
C29 C30 C31 O12 179.8(2)
C29 C30 C31 C26 0.0(3)
O7 C26 C31 O12 -1.5(3)
C27 C26 C31 O12 178.01(18)
O7 C26 C31 C30 178.39(18)
C27 C26 C31 C30 -2.1(3)
C31 O12 C32 C33 179.79(17)
C34 O11 C33 C32 -176.72(17)
O12 C32 C33 O11 68.2(2)
C33 O11 C34 C35 179.87(16)
C36 O10 C35 C34 174.03(17)
O11 C34 C35 O10 -75.5(2)
C35 O10 C36 C37 3.7(3)
C35 O10 C36 C41 -175.86(17)
O10 C36 C37 C38 -178.9(2)
C41 C36 C37 C38 0.7(3)
C36 C37 C38 C39 -0.4(4)
C37 C38 C39 C40 -0.3(4)
C38 C39 C40 C41 0.7(4)
C42 O9 C41 C40 0.4(3)
C42 O9 C41 C36 179.31(17)
C39 C40 C41 O9 178.5(2)
C39 C40 C41 C36 -0.4(3)
O10 C36 C41 O9 0.3(3)
C37 C36 C41 O9 -179.28(19)
O10 C36 C41 C40 179.32(18)
C37 C36 C41 C40 -0.3(3)
C41 O9 C42 C43 -174.57(17)
C44 O8 C43 C42 -176.12(16)
O9 C42 C43 O8 74.0(2)
C43 O8 C44 C45 175.88(16)
C26 O7 C45 C44 -178.74(17)
O8 C44 C45 O7 -75.4(2)
S1 C46 C47 S2 -1.1(2)
S3 C46 C47 S2 177.98(10)
S1 C46 C47 S4 -179.91(10)
S3 C46 C47 S4 -0.8(2)
S6 C49 C50 S7 -1.8(2)
S8 C49 C50 S7 176.28(10)
S6 C49 C50 S9 179.82(10)
S8 C49 C50 S9 -2.1(2)
C47 C46 S1 Ni1 -0.48(18)
S3 C46 S1 Ni1 -179.47(10)
C46 C47 S2 Ni1 2.00(18)
S4 C47 S2 Ni1 -179.26(10)
S5 C48 S3 C46 -179.56(14)
S4 C48 S3 C46 1.13(13)
C47 C46 S3 C48 -0.18(17)
S1 C46 S3 C48 178.85(13)
S5 C48 S4 C47 179.19(14)
S3 C48 S4 C47 -1.50(13)
C46 C47 S4 C48 1.43(17)
S2 C47 S4 C48 -177.38(13)
C50 C49 S6 Ni1 2.77(17)
S8 C49 S6 Ni1 -175.23(10)
C49 C50 S7 Ni1 -0.22(18)
S9 C50 S7 Ni1 178.01(11)
S10 C51 S8 C49 176.80(13)
S9 C51 S8 C49 -1.83(13)
C50 C49 S8 C51 2.38(17)
S6 C49 S8 C51 -179.52(12)
S10 C51 S9 C50 -177.65(14)
S8 C51 S9 C50 0.95(13)
C49 C50 S9 C51 0.66(17)
S7 C50 S9 C51 -177.64(13)
C49 S6 Ni1 S2 -97.6(3)
C49 S6 Ni1 S7 -2.19(7)
C49 S6 Ni1 S1 171.70(7)
C47 S2 Ni1 S6 -92.2(3)
C47 S2 Ni1 S7 172.18(7)
C47 S2 Ni1 S1 -1.74(7)
C50 S7 Ni1 S6 1.51(7)
C50 S7 Ni1 S2 177.03(7)
C50 S7 Ni1 S1 -87.2(2)
C46 S1 Ni1 S6 176.84(7)
C46 S1 Ni1 S2 1.34(7)
C46 S1 Ni1 S7 -94.1(2)
C4 C5 N1 C1 0.4(4)
C2 C1 N1 C5 -1.5(4)
